data_4088491
loop_
_publ_author_name
'Harisomayajula, N. V. Satyachand'
'Chen, Han-Gung'
'Kuo, Ting-Shen'
'Tsai, Yi-Chou'

_publ_section_title
;
 Reductive Cleavage of Acyl Halides to Carboxylato Alkylidyne Complexes
 from Their Reactions with the Quintuply Bonded Dimolybdenum Amidinate
;
_journal_issue 10
_journal_name_full Organometallics
_journal_page_first 1534
_journal_paper_doi 10.1021/acs.organomet.6b00132
_journal_volume 35
_journal_year 2016
_chemical_formula_moiety 'C54 H76 Cl2 Mo2 N4 O2'
_chemical_formula_sum 'C54 H76 Cl2 Mo2 N4 O2'
_chemical_formula_weight 1075.97
_space_group_IT_number 2
_space_group_name_Hall '-P 1'
_space_group_name_H-M_alt 'P -1'
_symmetry_cell_setting triclinic
_symmetry_space_group_name_H-M 'P -1'
_atom_sites_solution_hydrogens geom
_atom_sites_solution_primary direct
_atom_sites_solution_secondary difmap
_audit_creation_method SHELXL-97
_cell_angle_alpha 84.958(4)
_cell_angle_beta 75.534(6)
_cell_angle_gamma 73.552(5)
_cell_formula_units_Z 2
_cell_length_a 10.6576(16)
_cell_length_b 13.8872(13)
_cell_length_c 19.530(3)
_cell_measurement_reflns_used 1648
_cell_measurement_temperature 200(2)
_cell_measurement_theta_max 21.09
_cell_measurement_theta_min 2.61
_cell_volume 2683.9(6)
_computing_molecular_graphics 'Ortep-3 for Windows (Farrugia, 1997)'
_computing_publication_material 'WinGX publication routines (Farrugia, 1999)'
_computing_structure_refinement 'SHELXL-97 (Sheldrick, 1997)'
_computing_structure_solution 'SHELXS-86 (Sheldrick, 1986)'
_diffrn_ambient_temperature 200(2)
_diffrn_measured_fraction_theta_full 0.990
_diffrn_measured_fraction_theta_max 0.990
_diffrn_measurement_device_type 'Bruker APEX2'
_diffrn_radiation_monochromator graphite
_diffrn_radiation_source 'fine-focus sealed tube'
_diffrn_radiation_type MoK\a
_diffrn_radiation_wavelength 0.71073
_diffrn_reflns_av_R_equivalents 0.0936
_diffrn_reflns_av_sigmaI/netI 0.1468
_diffrn_reflns_limit_h_max 11
_diffrn_reflns_limit_h_min -12
_diffrn_reflns_limit_k_max 16
_diffrn_reflns_limit_k_min -16
_diffrn_reflns_limit_l_max 23
_diffrn_reflns_limit_l_min -23
_diffrn_reflns_number 23358
_diffrn_reflns_theta_full 25.03
_diffrn_reflns_theta_max 25.03
_diffrn_reflns_theta_min 1.08
_exptl_absorpt_coefficient_mu 0.609
_exptl_absorpt_correction_T_max 0.9473
_exptl_absorpt_correction_T_min 0.8931
_exptl_absorpt_correction_type multi-scan
_exptl_crystal_colour orange-brown
_exptl_crystal_density_diffrn 1.331
_exptl_crystal_density_method 'not measured'
_exptl_crystal_description prism
_exptl_crystal_F_000 1124
_exptl_crystal_size_max 0.19
_exptl_crystal_size_mid 0.15
_exptl_crystal_size_min 0.09
_refine_diff_density_max 0.869
_refine_diff_density_min -1.554
_refine_diff_density_rms 0.320
_refine_ls_extinction_method none
_refine_ls_goodness_of_fit_ref 1.039
_refine_ls_hydrogen_treatment constr
_refine_ls_matrix_type full
_refine_ls_number_parameters 577
_refine_ls_number_reflns 9395
_refine_ls_number_restraints 0
_refine_ls_restrained_S_all 1.039
_refine_ls_R_factor_all 0.1355
_refine_ls_R_factor_gt 0.0661
_refine_ls_shift/su_max 0.000
_refine_ls_shift/su_mean 0.000
_refine_ls_structure_factor_coef Fsqd
_refine_ls_weighting_details 'calc w=1/[\s^2^(Fo^2^)+(0.0975P)^2^+0.0000P] where P=(Fo^2^+2Fc^2^)/3'
_refine_ls_weighting_scheme calc
_refine_ls_wR_factor_gt 0.1461
_refine_ls_wR_factor_ref 0.2156
_reflns_number_gt 5437
_reflns_number_total 9395
_reflns_threshold_expression >2sigma(I)
_cod_data_source_file om6b00132_si_003.cif
_cod_data_source_block compound_10
_cod_database_code 4088491

loop_
_symmetry_equiv_pos_as_xyz
'x, y, z'
'-x, -y, -z'

loop_
_atom_site_label
_atom_site_type_symbol
_atom_site_fract_x
_atom_site_fract_y
_atom_site_fract_z
_atom_site_U_iso_or_equiv
_atom_site_adp_type
_atom_site_occupancy
_atom_site_symmetry_multiplicity
_atom_site_calc_flag
_atom_site_refinement_flags
C1 C 0.1046(9) 0.2754(5) 0.4473(4) 0.027(2) Uani 1 1 d .
C2 C -0.0195(9) 0.3208(6) 0.4931(5) 0.034(2) Uani 1 1 d .
C3 C -0.1520(10) 0.3269(7) 0.4777(5) 0.044(3) Uani 1 1 d .
H3 H -0.1419 0.3392 0.4256 0.053 Uiso 1 1 calc R
C4 C -0.1890(10) 0.2287(7) 0.4951(6) 0.062(3) Uani 1 1 d .
H4A H -0.2755 0.2347 0.4839 0.093 Uiso 1 1 calc R
H4B H -0.1961 0.2128 0.5456 0.093 Uiso 1 1 calc R
H4C H -0.1192 0.1751 0.4672 0.093 Uiso 1 1 calc R
C5 C -0.2697(11) 0.4114(7) 0.5148(6) 0.069(4) Uani 1 1 d .
H5A H -0.3518 0.4105 0.5012 0.104 Uiso 1 1 calc R
H5B H -0.2502 0.4762 0.5009 0.104 Uiso 1 1 calc R
H5C H -0.2825 0.4018 0.5662 0.104 Uiso 1 1 calc R
C6 C -0.0146(10) 0.3579(6) 0.5561(5) 0.045(3) Uani 1 1 d .
H6 H -0.0965 0.3898 0.5880 0.054 Uiso 1 1 calc R
C7 C 0.1041(11) 0.3500(7) 0.5735(5) 0.047(3) Uani 1 1 d .
H7 H 0.1036 0.3742 0.6176 0.057 Uiso 1 1 calc R
C8 C 0.2246(11) 0.3072(6) 0.5278(5) 0.044(3) Uani 1 1 d .
H8 H 0.3065 0.3038 0.5401 0.052 Uiso 1 1 calc R
C9 C 0.2281(9) 0.2687(6) 0.4634(5) 0.035(2) Uani 1 1 d .
C10 C 0.3645(9) 0.2242(6) 0.4146(5) 0.038(2) Uani 1 1 d .
H10 H 0.3493 0.1984 0.3719 0.045 Uiso 1 1 calc R
C11 C 0.4485(10) 0.3003(7) 0.3894(6) 0.067(3) Uani 1 1 d .
H11A H 0.5349 0.2669 0.3583 0.100 Uiso 1 1 calc R
H11B H 0.4645 0.3266 0.4304 0.100 Uiso 1 1 calc R
H11C H 0.3994 0.3558 0.3634 0.100 Uiso 1 1 calc R
C12 C 0.4465(10) 0.1347(7) 0.4521(6) 0.057(3) Uani 1 1 d .
H12A H 0.5340 0.1059 0.4202 0.086 Uiso 1 1 calc R
H12B H 0.3972 0.0834 0.4650 0.086 Uiso 1 1 calc R
H12C H 0.4601 0.1580 0.4949 0.086 Uiso 1 1 calc R
C13 C 0.1322(8) 0.1391(5) 0.3741(5) 0.027(2) Uani 1 1 d .
H13 H 0.1469 0.0983 0.4146 0.033 Uiso 1 1 calc R
C14 C 0.1717(9) -0.0156(5) 0.3153(4) 0.027(2) Uani 1 1 d .
C15 C 0.0640(9) -0.0593(6) 0.3323(5) 0.035(2) Uani 1 1 d .
C16 C -0.0801(9) -0.0010(6) 0.3615(5) 0.034(2) Uani 1 1 d .
H16 H -0.0821 0.0713 0.3621 0.041 Uiso 1 1 calc R
C17 C -0.1737(10) -0.0092(9) 0.3148(6) 0.070(4) Uani 1 1 d .
H17A H -0.2660 0.0293 0.3357 0.105 Uiso 1 1 calc R
H17B H -0.1711 -0.0798 0.3116 0.105 Uiso 1 1 calc R
H17C H -0.1434 0.0176 0.2673 0.105 Uiso 1 1 calc R
C18 C -0.1315(11) -0.0336(7) 0.4373(5) 0.057(3) Uani 1 1 d .
H18A H -0.2251 0.0052 0.4549 0.085 Uiso 1 1 calc R
H18B H -0.0759 -0.0219 0.4670 0.085 Uiso 1 1 calc R
H18C H -0.1268 -0.1053 0.4387 0.085 Uiso 1 1 calc R
C19 C 0.0928(11) -0.1633(6) 0.3220(5) 0.045(3) Uani 1 1 d .
H19 H 0.0217 -0.1950 0.3329 0.054 Uiso 1 1 calc R
C20 C 0.2229(11) -0.2193(6) 0.2964(6) 0.053(3) Uani 1 1 d .
H20 H 0.2407 -0.2889 0.2885 0.064 Uiso 1 1 calc R
C21 C 0.3276(10) -0.1755(6) 0.2819(5) 0.049(3) Uani 1 1 d .
H21 H 0.4173 -0.2155 0.2657 0.059 Uiso 1 1 calc R
C22 C 0.3031(10) -0.0730(6) 0.2909(5) 0.040(2) Uani 1 1 d .
C23 C 0.4231(10) -0.0299(6) 0.2807(6) 0.055(3) Uani 1 1 d .
H23 H 0.3893 0.0450 0.2830 0.066 Uiso 1 1 calc R
C24 C 0.4911(12) -0.0686(10) 0.3426(8) 0.096(5) Uani 1 1 d .
H24A H 0.4251 -0.0497 0.3875 0.144 Uiso 1 1 calc R
H24B H 0.5658 -0.0389 0.3388 0.144 Uiso 1 1 calc R
H24C H 0.5255 -0.1419 0.3407 0.144 Uiso 1 1 calc R
C25 C 0.5253(10) -0.0576(7) 0.2102(7) 0.069(4) Uani 1 1 d .
H25A H 0.5992 -0.0271 0.2065 0.104 Uiso 1 1 calc R
H25B H 0.4812 -0.0328 0.1713 0.104 Uiso 1 1 calc R
H25C H 0.5610 -0.1308 0.2077 0.104 Uiso 1 1 calc R
C26 C 0.0337(9) 0.2347(6) 0.0755(5) 0.031(2) Uani 1 1 d .
C27 C -0.0765(10) 0.2012(6) 0.0734(5) 0.042(2) Uani 1 1 d .
C28 C -0.2029(10) 0.2201(8) 0.1320(5) 0.049(3) Uani 1 1 d .
H28 H -0.1786 0.2333 0.1759 0.059 Uiso 1 1 calc R
C29 C -0.2616(10) 0.1318(7) 0.1476(6) 0.062(3) Uani 1 1 d .
H29A H -0.3417 0.1478 0.1868 0.092 Uiso 1 1 calc R
H29B H -0.1947 0.0732 0.1606 0.092 Uiso 1 1 calc R
H29C H -0.2866 0.1170 0.1055 0.092 Uiso 1 1 calc R
C30 C -0.3090(12) 0.3140(7) 0.1156(7) 0.079(4) Uani 1 1 d .
H30A H -0.3893 0.3257 0.1547 0.119 Uiso 1 1 calc R
H30B H -0.3332 0.3040 0.0720 0.119 Uiso 1 1 calc R
H30C H -0.2723 0.3722 0.1094 0.119 Uiso 1 1 calc R
C31 C -0.0709(11) 0.1505(7) 0.0136(6) 0.053(3) Uani 1 1 d .
H31 H -0.1457 0.1281 0.0106 0.064 Uiso 1 1 calc R
C32 C 0.0430(12) 0.1327(7) -0.0412(6) 0.056(3) Uani 1 1 d .
H32 H 0.0474 0.0948 -0.0803 0.067 Uiso 1 1 calc R
C33 C 0.1508(11) 0.1689(7) -0.0404(5) 0.048(3) Uani 1 1 d .
H33 H 0.2266 0.1585 -0.0795 0.058 Uiso 1 1 calc R
C34 C 0.1472(10) 0.2211(6) 0.0186(5) 0.038(2) Uani 1 1 d .
C35 C 0.2643(10) 0.2642(9) 0.0149(6) 0.059(3) Uani 1 1 d .
H35 H 0.2479 0.2984 0.0606 0.071 Uiso 1 1 calc R
C36 C 0.3978(12) 0.1863(10) 0.0046(6) 0.085(4) Uani 1 1 d .
H36A H 0.4687 0.2188 0.0037 0.128 Uiso 1 1 calc R
H36B H 0.4167 0.1524 -0.0402 0.128 Uiso 1 1 calc R
H36C H 0.3950 0.1370 0.0437 0.128 Uiso 1 1 calc R
C37 C 0.2731(13) 0.3431(9) -0.0451(7) 0.088(4) Uani 1 1 d .
H37A H 0.3478 0.3715 -0.0457 0.131 Uiso 1 1 calc R
H37B H 0.1886 0.3968 -0.0375 0.131 Uiso 1 1 calc R
H37C H 0.2885 0.3114 -0.0905 0.131 Uiso 1 1 calc R
C38 C -0.0113(8) 0.3750(5) 0.1486(5) 0.030(2) Uani 1 1 d .
H38 H -0.0467 0.4150 0.1122 0.036 Uiso 1 1 calc R
C39 C -0.0569(9) 0.5278(6) 0.2083(5) 0.032(2) Uani 1 1 d .
C40 C -0.1918(9) 0.5720(6) 0.2424(5) 0.034(2) Uani 1 1 d .
C41 C -0.2950(10) 0.5124(6) 0.2716(5) 0.044(3) Uani 1 1 d .
H41 H -0.2474 0.4397 0.2631 0.053 Uiso 1 1 calc R
C42 C -0.4072(12) 0.5401(8) 0.2322(7) 0.084(4) Uani 1 1 d .
H42A H -0.3680 0.5327 0.1812 0.127 Uiso 1 1 calc R
H42B H -0.4596 0.6099 0.2419 0.127 Uiso 1 1 calc R
H42C H -0.4662 0.4957 0.2480 0.127 Uiso 1 1 calc R
C43 C -0.3494(14) 0.5244(10) 0.3488(7) 0.102(5) Uani 1 1 d .
H43A H -0.4137 0.4842 0.3656 0.153 Uiso 1 1 calc R
H43B H -0.3950 0.5953 0.3591 0.153 Uiso 1 1 calc R
H43C H -0.2754 0.5016 0.3730 0.153 Uiso 1 1 calc R
C44 C -0.2324(10) 0.6762(6) 0.2499(5) 0.045(3) Uani 1 1 d .
H44 H -0.3222 0.7077 0.2739 0.054 Uiso 1 1 calc R
C45 C -0.1442(11) 0.7344(6) 0.2230(6) 0.053(3) Uani 1 1 d .
H45 H -0.1735 0.8051 0.2286 0.064 Uiso 1 1 calc R
C46 C -0.0153(11) 0.6895(6) 0.1883(6) 0.049(3) Uani 1 1 d .
H46 H 0.0442 0.7301 0.1698 0.058 Uiso 1 1 calc R
C47 C 0.0316(10) 0.5866(6) 0.1793(5) 0.038(2) Uani 1 1 d .
C48 C 0.1715(11) 0.5411(7) 0.1341(6) 0.053(3) Uani 1 1 d .
H48 H 0.1931 0.4666 0.1418 0.063 Uiso 1 1 calc R
C49 C 0.1704(12) 0.5628(8) 0.0562(6) 0.073(4) Uani 1 1 d .
H49A H 0.2603 0.5331 0.0268 0.109 Uiso 1 1 calc R
H49B H 0.1451 0.6356 0.0477 0.109 Uiso 1 1 calc R
H49C H 0.1051 0.5337 0.0442 0.109 Uiso 1 1 calc R
C50 C 0.2836(11) 0.5777(8) 0.1526(6) 0.072(4) Uani 1 1 d .
H50A H 0.3709 0.5448 0.1219 0.108 Uiso 1 1 calc R
H50B H 0.2858 0.5608 0.2021 0.108 Uiso 1 1 calc R
H50C H 0.2651 0.6506 0.1453 0.108 Uiso 1 1 calc R
C51 C 0.2232(9) 0.2588(5) 0.2301(4) 0.028(2) Uani 1 1 d .
C52 C 0.3666(9) 0.2613(7) 0.2010(5) 0.046(3) Uani 1 1 d .
H52A H 0.4141 0.2045 0.1695 0.069 Uiso 1 1 calc R
H52B H 0.4108 0.2567 0.2400 0.069 Uiso 1 1 calc R
H52C H 0.3687 0.3243 0.1744 0.069 Uiso 1 1 calc R
C53 C 0.1843(11) 0.0251(6) 0.1486(5) 0.045(3) Uani 1 1 d .
C54 C 0.2402(11) -0.0649(7) 0.1042(6) 0.077(4) Uani 1 1 d .
H54A H 0.3372 -0.0746 0.0856 0.115 Uiso 1 1 calc R
H54B H 0.1961 -0.0559 0.0647 0.115 Uiso 1 1 calc R
H54C H 0.2244 -0.1239 0.1327 0.115 Uiso 1 1 calc R
N1 N 0.1042(7) 0.2381(4) 0.3794(4) 0.0261(16) Uani 1 1 d .
N2 N 0.1408(6) 0.0941(4) 0.3146(3) 0.0233(16) Uani 1 1 d .
N3 N 0.0357(7) 0.2759(4) 0.1413(3) 0.0261(16) Uani 1 1 d .
N4 N -0.0094(7) 0.4193(4) 0.2063(4) 0.0276(17) Uani 1 1 d .
O1 O 0.0613(6) 0.0544(4) 0.1808(3) 0.0386(16) Uani 1 1 d .
O2 O 0.2628(6) 0.0813(4) 0.1535(3) 0.0405(16) Uani 1 1 d .
Cl1 Cl 0.1681(3) 0.44976(16) 0.31518(13) 0.0458(7) Uani 1 1 d .
Cl2 Cl -0.1236(2) 0.25430(13) 0.29847(11) 0.0294(5) Uani 1 1 d .
Mo1 Mo 0.06165(7) 0.33222(5) 0.29168(4) 0.0249(2) Uani 1 1 d .
Mo2 Mo 0.10167(7) 0.18153(5) 0.22422(4) 0.0249(2) Uani 1 1 d .

loop_
_atom_site_aniso_label
_atom_site_aniso_U_11
_atom_site_aniso_U_22
_atom_site_aniso_U_33
_atom_site_aniso_U_23
_atom_site_aniso_U_13
_atom_site_aniso_U_12
C1 0.033(5) 0.020(4) 0.029(5) 0.000(4) -0.010(4) -0.008(4)
C2 0.034(6) 0.023(4) 0.039(6) -0.002(4) -0.003(5) -0.002(4)
C3 0.042(6) 0.053(6) 0.033(6) -0.014(5) -0.004(5) -0.005(5)
C4 0.037(7) 0.082(8) 0.068(8) -0.030(7) -0.013(6) -0.010(6)
C5 0.053(8) 0.075(7) 0.058(8) -0.028(6) -0.003(6) 0.016(6)
C6 0.049(7) 0.046(5) 0.040(6) -0.014(5) -0.001(5) -0.019(5)
C7 0.064(8) 0.045(5) 0.036(6) -0.014(5) -0.019(6) -0.009(5)
C8 0.076(8) 0.033(5) 0.036(6) -0.001(4) -0.022(6) -0.028(5)
C9 0.042(6) 0.030(4) 0.036(6) 0.004(4) -0.014(5) -0.013(4)
C10 0.030(6) 0.054(5) 0.034(6) -0.005(5) -0.012(5) -0.012(5)
C11 0.043(7) 0.067(7) 0.092(10) 0.015(7) -0.019(7) -0.020(6)
C12 0.049(7) 0.059(6) 0.063(8) -0.002(6) -0.015(6) -0.012(6)
C13 0.022(5) 0.028(4) 0.031(5) 0.006(4) -0.006(4) -0.005(4)
C14 0.038(6) 0.023(4) 0.027(5) -0.003(4) -0.017(4) -0.010(4)
C15 0.036(6) 0.036(5) 0.035(6) -0.003(4) -0.014(5) -0.008(4)
C16 0.031(6) 0.030(4) 0.044(6) 0.002(4) -0.011(5) -0.012(4)
C17 0.036(7) 0.108(9) 0.066(9) -0.010(7) -0.009(6) -0.020(7)
C18 0.061(8) 0.045(5) 0.055(7) 0.003(5) 0.009(6) -0.020(5)
C19 0.057(7) 0.043(5) 0.043(6) -0.004(5) -0.011(5) -0.024(5)
C20 0.061(8) 0.028(5) 0.069(8) -0.012(5) -0.013(6) -0.007(5)
C21 0.043(7) 0.023(4) 0.074(8) -0.009(5) -0.016(6) 0.007(4)
C22 0.039(6) 0.025(4) 0.052(7) -0.007(4) -0.015(5) 0.000(4)
C23 0.025(6) 0.025(4) 0.107(10) -0.020(6) -0.016(6) 0.011(4)
C24 0.038(8) 0.122(11) 0.127(13) -0.059(10) -0.022(8) -0.001(8)
C25 0.033(7) 0.045(6) 0.120(12) 0.011(7) -0.019(7) 0.003(5)
C26 0.034(6) 0.029(4) 0.032(5) -0.004(4) -0.014(4) -0.006(4)
C27 0.053(7) 0.039(5) 0.039(6) 0.000(5) -0.015(5) -0.019(5)
C28 0.040(7) 0.085(8) 0.036(6) -0.004(6) -0.009(5) -0.036(6)
C29 0.042(7) 0.066(7) 0.081(9) 0.015(6) -0.022(6) -0.020(6)
C30 0.067(9) 0.053(7) 0.105(11) -0.008(7) 0.008(8) -0.021(7)
C31 0.063(8) 0.059(6) 0.048(7) -0.009(6) -0.020(6) -0.026(6)
C32 0.084(9) 0.047(6) 0.038(7) -0.011(5) -0.023(6) -0.007(6)
C33 0.053(7) 0.050(6) 0.032(6) -0.013(5) -0.003(5) 0.000(5)
C34 0.043(6) 0.040(5) 0.030(6) -0.003(4) -0.016(5) -0.003(5)
C35 0.041(7) 0.096(8) 0.040(7) -0.025(6) 0.005(5) -0.023(6)
C36 0.053(9) 0.134(11) 0.059(9) -0.013(8) -0.002(7) -0.017(8)
C37 0.094(11) 0.099(9) 0.068(10) -0.005(8) 0.009(8) -0.048(9)
C38 0.029(5) 0.027(4) 0.033(5) 0.002(4) -0.013(4) -0.002(4)
C39 0.033(6) 0.026(4) 0.033(5) 0.000(4) -0.013(4) 0.003(4)
C40 0.036(6) 0.026(4) 0.039(6) 0.002(4) -0.021(5) 0.003(4)
C41 0.040(6) 0.024(4) 0.054(7) 0.003(5) -0.003(5) 0.002(4)
C42 0.064(9) 0.075(8) 0.134(13) 0.008(8) -0.056(9) -0.025(7)
C43 0.120(13) 0.137(12) 0.065(10) -0.001(9) 0.004(9) -0.084(11)
C44 0.050(7) 0.032(5) 0.049(7) -0.006(5) -0.018(5) 0.001(5)
C45 0.073(9) 0.021(4) 0.068(8) -0.011(5) -0.037(7) 0.003(5)
C46 0.058(8) 0.026(4) 0.072(8) 0.016(5) -0.034(6) -0.016(5)
C47 0.047(6) 0.031(4) 0.043(6) 0.006(4) -0.023(5) -0.014(4)
C48 0.056(8) 0.039(5) 0.061(8) 0.003(5) -0.006(6) -0.017(5)
C49 0.080(9) 0.089(8) 0.042(8) -0.012(7) 0.004(7) -0.024(7)
C50 0.062(9) 0.082(8) 0.077(9) 0.004(7) -0.010(7) -0.036(7)
C51 0.031(5) 0.024(4) 0.031(5) -0.001(4) -0.014(4) -0.003(4)
C52 0.036(6) 0.054(6) 0.049(7) -0.011(5) -0.006(5) -0.014(5)
C53 0.056(7) 0.035(5) 0.039(6) -0.013(5) -0.021(6) 0.006(5)
C54 0.060(8) 0.061(7) 0.105(11) -0.064(7) -0.017(7) 0.007(6)
N1 0.025(4) 0.023(3) 0.028(4) -0.002(3) -0.010(3) 0.001(3)
N2 0.024(4) 0.019(3) 0.024(4) -0.005(3) -0.003(3) -0.001(3)
N3 0.026(4) 0.026(3) 0.026(4) -0.005(3) -0.005(3) -0.006(3)
N4 0.027(4) 0.019(3) 0.033(4) 0.001(3) -0.006(3) -0.002(3)
O1 0.040(4) 0.029(3) 0.042(4) -0.009(3) -0.009(3) -0.003(3)
O2 0.035(4) 0.042(3) 0.040(4) -0.018(3) -0.005(3) 0.000(3)
Cl1 0.0643(18) 0.0361(11) 0.0462(16) -0.0026(11) -0.0230(13) -0.0188(12)
Cl2 0.0246(12) 0.0272(10) 0.0328(13) -0.0047(9) -0.0051(10) -0.0015(9)
Mo1 0.0260(5) 0.0193(3) 0.0272(5) -0.0056(3) -0.0057(3) -0.0017(3)
Mo2 0.0230(5) 0.0218(4) 0.0274(5) -0.0065(3) -0.0052(3) -0.0009(3)

loop_
_atom_type_symbol
_atom_type_description
_atom_type_scat_dispersion_real
_atom_type_scat_dispersion_imag
_atom_type_scat_source
C C 0.0033 0.0016 'International Tables Vol C Tables 4.2.6.8 and 6.1.1.4'
H H 0.0000 0.0000 'International Tables Vol C Tables 4.2.6.8 and 6.1.1.4'
N N 0.0061 0.0033 'International Tables Vol C Tables 4.2.6.8 and 6.1.1.4'
O O 0.0106 0.0060 'International Tables Vol C Tables 4.2.6.8 and 6.1.1.4'
Cl Cl 0.1484 0.1585 'International Tables Vol C Tables 4.2.6.8 and 6.1.1.4'
Mo Mo -1.6832 0.6857 'International Tables Vol C Tables 4.2.6.8 and 6.1.1.4'

loop_
_geom_angle_atom_site_label_1
_geom_angle_atom_site_label_2
_geom_angle_atom_site_label_3
_geom_angle
C9 C1 C2 122.1(8)
C9 C1 N1 119.3(7)
C2 C1 N1 118.6(8)
C6 C2 C1 116.8(9)
C6 C2 C3 120.2(8)
C1 C2 C3 122.9(8)
C2 C3 C4 111.4(8)
C2 C3 C5 115.0(8)
C4 C3 C5 108.5(8)
C2 C3 H3 107.2
C4 C3 H3 107.2
C5 C3 H3 107.2
C3 C4 H4A 109.5
C3 C4 H4B 109.5
H4A C4 H4B 109.5
C3 C4 H4C 109.5
H4A C4 H4C 109.5
H4B C4 H4C 109.5
C3 C5 H5A 109.5
C3 C5 H5B 109.5
H5A C5 H5B 109.5
C3 C5 H5C 109.5
H5A C5 H5C 109.5
H5B C5 H5C 109.5
C7 C6 C2 122.0(9)
C7 C6 H6 119.0
C2 C6 H6 119.0
C6 C7 C8 120.6(9)
C6 C7 H7 119.7
C8 C7 H7 119.7
C7 C8 C9 120.9(10)
C7 C8 H8 119.6
C9 C8 H8 119.6
C8 C9 C1 117.6(9)
C8 C9 C10 118.3(8)
C1 C9 C10 124.1(8)
C9 C10 C11 113.7(7)
C9 C10 C12 109.9(8)
C11 C10 C12 108.8(8)
C9 C10 H10 108.1
C11 C10 H10 108.1
C12 C10 H10 108.1
C10 C11 H11A 109.5
C10 C11 H11B 109.5
H11A C11 H11B 109.5
C10 C11 H11C 109.5
H11A C11 H11C 109.5
H11B C11 H11C 109.5
C10 C12 H12A 109.5
C10 C12 H12B 109.5
H12A C12 H12B 109.5
C10 C12 H12C 109.5
H12A C12 H12C 109.5
H12B C12 H12C 109.5
N1 C13 N2 123.2(8)
N1 C13 H13 118.4
N2 C13 H13 118.4
C22 C14 C15 121.2(7)
C22 C14 N2 120.1(7)
C15 C14 N2 118.2(7)
C14 C15 C19 118.0(8)
C14 C15 C16 123.3(7)
C19 C15 C16 118.7(8)
C15 C16 C18 111.2(8)
C15 C16 C17 112.1(7)
C18 C16 C17 110.7(8)
C15 C16 H16 107.5
C18 C16 H16 107.5
C17 C16 H16 107.5
C16 C17 H17A 109.5
C16 C17 H17B 109.5
H17A C17 H17B 109.5
C16 C17 H17C 109.5
H17A C17 H17C 109.5
H17B C17 H17C 109.5
C16 C18 H18A 109.5
C16 C18 H18B 109.5
H18A C18 H18B 109.5
C16 C18 H18C 109.5
H18A C18 H18C 109.5
H18B C18 H18C 109.5
C20 C19 C15 120.4(9)
C20 C19 H19 119.8
C15 C19 H19 119.8
C19 C20 C21 120.7(8)
C19 C20 H20 119.6
C21 C20 H20 119.6
C20 C21 C22 120.5(9)
C20 C21 H21 119.8
C22 C21 H21 119.8
C14 C22 C21 119.2(9)
C14 C22 C23 122.1(7)
C21 C22 C23 118.4(8)
C22 C23 C25 113.3(8)
C22 C23 C24 107.7(9)
C25 C23 C24 110.1(9)
C22 C23 H23 108.5
C25 C23 H23 108.5
C24 C23 H23 108.5
C23 C24 H24A 109.5
C23 C24 H24B 109.5
H24A C24 H24B 109.5
C23 C24 H24C 109.5
H24A C24 H24C 109.5
H24B C24 H24C 109.5
C23 C25 H25A 109.5
C23 C25 H25B 109.5
H25A C25 H25B 109.5
C23 C25 H25C 109.5
H25A C25 H25C 109.5
H25B C25 H25C 109.5
C27 C26 C34 121.6(8)
C27 C26 N3 118.6(8)
C34 C26 N3 119.6(7)
C26 C27 C31 118.4(9)
C26 C27 C28 122.6(8)
C31 C27 C28 118.9(9)
C29 C28 C27 113.1(8)
C29 C28 C30 110.1(8)
C27 C28 C30 110.8(9)
C29 C28 H28 107.5
C27 C28 H28 107.5
C30 C28 H28 107.5
C28 C29 H29A 109.5
C28 C29 H29B 109.5
H29A C29 H29B 109.5
C28 C29 H29C 109.5
H29A C29 H29C 109.5
H29B C29 H29C 109.5
C28 C30 H30A 109.5
C28 C30 H30B 109.5
H30A C30 H30B 109.5
C28 C30 H30C 109.5
H30A C30 H30C 109.5
H30B C30 H30C 109.5
C32 C31 C27 120.3(10)
C32 C31 H31 119.9
C27 C31 H31 119.9
C31 C32 C33 121.4(9)
C31 C32 H32 119.3
C33 C32 H32 119.3
C32 C33 C34 119.4(9)
C32 C33 H33 120.3
C34 C33 H33 120.3
C33 C34 C26 118.8(9)
C33 C34 C35 117.2(9)
C26 C34 C35 124.0(8)
C36 C35 C34 113.6(9)
C36 C35 C37 108.5(9)
C34 C35 C37 110.7(10)
C36 C35 H35 108.0
C34 C35 H35 108.0
C37 C35 H35 108.0
C35 C36 H36A 109.5
C35 C36 H36B 109.5
H36A C36 H36B 109.5
C35 C36 H36C 109.5
H36A C36 H36C 109.5
H36B C36 H36C 109.5
C35 C37 H37A 109.5
C35 C37 H37B 109.5
H37A C37 H37B 109.5
C35 C37 H37C 109.5
H37A C37 H37C 109.5
H37B C37 H37C 109.5
N3 C38 N4 121.2(8)
N3 C38 H38 119.4
N4 C38 H38 119.4
C47 C39 C40 121.2(7)
C47 C39 N4 120.3(8)
C40 C39 N4 118.4(7)
C44 C40 C39 117.6(8)
C44 C40 C41 118.7(8)
C39 C40 C41 123.7(7)
C43 C41 C42 111.4(10)
C43 C41 C40 112.0(9)
C42 C41 C40 110.9(8)
C43 C41 H41 107.4
C42 C41 H41 107.4
C40 C41 H41 107.4
C41 C42 H42A 109.5
C41 C42 H42B 109.5
H42A C42 H42B 109.5
C41 C42 H42C 109.5
H42A C42 H42C 109.5
H42B C42 H42C 109.5
C41 C43 H43A 109.5
C41 C43 H43B 109.5
H43A C43 H43B 109.5
C41 C43 H43C 109.5
H43A C43 H43C 109.5
H43B C43 H43C 109.5
C45 C44 C40 121.3(9)
C45 C44 H44 119.3
C40 C44 H44 119.3
C46 C45 C44 119.5(8)
C46 C45 H45 120.2
C44 C45 H45 120.2
C45 C46 C47 122.1(9)
C45 C46 H46 119.0
C47 C46 H46 119.0
C46 C47 C39 118.1(9)
C46 C47 C48 120.1(9)
C39 C47 C48 121.6(7)
C47 C48 C49 109.2(9)
C47 C48 C50 113.9(8)
C49 C48 C50 110.3(9)
C47 C48 H48 107.8
C49 C48 H48 107.8
C50 C48 H48 107.8
C48 C49 H49A 109.5
C48 C49 H49B 109.5
H49A C49 H49B 109.5
C48 C49 H49C 109.5
H49A C49 H49C 109.5
H49B C49 H49C 109.5
C48 C50 H50A 109.5
C48 C50 H50B 109.5
H50A C50 H50B 109.5
C48 C50 H50C 109.5
H50A C50 H50C 109.5
H50B C50 H50C 109.5
C52 C51 Mo1 140.2(6)
C52 C51 Mo2 140.5(6)
Mo1 C51 Mo2 79.3(3)
C51 C52 H52A 109.5
C51 C52 H52B 109.5
H52A C52 H52B 109.5
C51 C52 H52C 109.5
H52A C52 H52C 109.5
H52B C52 H52C 109.5
O1 C53 O2 117.3(7)
O1 C53 C54 123.1(9)
O2 C53 C54 119.5(9)
O1 C53 Mo2 60.2(4)
O2 C53 Mo2 57.2(4)
C54 C53 Mo2 176.7(8)
C53 C54 H54A 109.5
C53 C54 H54B 109.5
H54A C54 H54B 109.5
C53 C54 H54C 109.5
H54A C54 H54C 109.5
H54B C54 H54C 109.5
C13 N1 C1 116.5(7)
C13 N1 Mo1 119.6(6)
C1 N1 Mo1 123.9(4)
C13 N2 C14 118.3(7)
C13 N2 Mo2 120.0(5)
C14 N2 Mo2 121.7(5)
C38 N3 C26 117.3(7)
C38 N3 Mo2 121.1(6)
C26 N3 Mo2 121.5(5)
C38 N4 C39 117.3(7)
C38 N4 Mo1 120.9(5)
C39 N4 Mo1 121.8(5)
C53 O1 Mo2 90.0(5)
C53 O2 Mo2 91.7(5)
Mo2 Cl2 Mo1 59.50(5)
C51 Mo1 N1 91.9(3)
C51 Mo1 N4 92.7(3)
N1 Mo1 N4 170.9(2)
C51 Mo1 Cl1 91.9(2)
N1 Mo1 Cl1 93.59(18)
N4 Mo1 Cl1 94.12(17)
C51 Mo1 Mo2 50.8(2)
N1 Mo1 Mo2 88.71(16)
N4 Mo1 Mo2 88.06(16)
Cl1 Mo1 Mo2 142.68(7)
C51 Mo1 Cl2 110.6(2)
N1 Mo1 Cl2 86.39(18)
N4 Mo1 Cl2 84.67(18)
Cl1 Mo1 Cl2 157.51(8)
Mo2 Mo1 Cl2 59.81(5)
C51 Mo2 N2 92.0(3)
C51 Mo2 N3 91.5(3)
N2 Mo2 N3 172.4(2)
C51 Mo2 O2 89.4(3)
N2 Mo2 O2 93.1(2)
N3 Mo2 O2 93.7(2)
C51 Mo2 O1 150.3(3)
N2 Mo2 O1 90.6(2)
N3 Mo2 O1 89.7(2)
O2 Mo2 O1 60.9(2)
C51 Mo2 Mo1 49.9(2)
N2 Mo2 Mo1 88.51(15)
N3 Mo2 Mo1 88.58(15)
O2 Mo2 Mo1 139.38(17)
O1 Mo2 Mo1 159.69(17)
C51 Mo2 Cl2 110.6(2)
N2 Mo2 Cl2 85.89(17)
N3 Mo2 Cl2 86.58(18)
O2 Mo2 Cl2 159.92(17)
O1 Mo2 Cl2 99.01(17)
Mo1 Mo2 Cl2 60.69(5)
C51 Mo2 C53 120.5(3)
N2 Mo2 C53 91.1(3)
N3 Mo2 C53 92.9(3)
O2 Mo2 C53 31.1(3)
O1 Mo2 C53 29.8(3)
Mo1 Mo2 C53 170.4(3)
Cl2 Mo2 C53 128.8(3)

loop_
_geom_bond_atom_site_label_1
_geom_bond_atom_site_label_2
_geom_bond_distance
C1 C9 1.404(12)
C1 C2 1.407(11)
C1 N1 1.469(10)
C2 C6 1.394(12)
C2 C3 1.494(12)
C3 C4 1.511(13)
C3 C5 1.530(12)
C3 H3 1.0000
C4 H4A 0.9800
C4 H4B 0.9800
C4 H4C 0.9800
C5 H5A 0.9800
C5 H5B 0.9800
C5 H5C 0.9800
C6 C7 1.362(13)
C6 H6 0.9500
C7 C8 1.374(13)
C7 H7 0.9500
C8 C9 1.396(11)
C8 H8 0.9500
C9 C10 1.519(12)
C10 C11 1.545(12)
C10 C12 1.547(12)
C10 H10 1.0000
C11 H11A 0.9800
C11 H11B 0.9800
C11 H11C 0.9800
C12 H12A 0.9800
C12 H12B 0.9800
C12 H12C 0.9800
C13 N1 1.329(9)
C13 N2 1.339(9)
C13 H13 0.9500
C14 C22 1.388(12)
C14 C15 1.402(11)
C14 N2 1.464(9)
C15 C19 1.411(11)
C15 C16 1.509(12)
C16 C18 1.521(12)
C16 C17 1.543(13)
C16 H16 1.0000
C17 H17A 0.9800
C17 H17B 0.9800
C17 H17C 0.9800
C18 H18A 0.9800
C18 H18B 0.9800
C18 H18C 0.9800
C19 C20 1.374(13)
C19 H19 0.9500
C20 C21 1.375(13)
C20 H20 0.9500
C21 C22 1.391(11)
C21 H21 0.9500
C22 C23 1.524(13)
C23 C25 1.528(14)
C23 C24 1.541(15)
C23 H23 1.0000
C24 H24A 0.9800
C24 H24B 0.9800
C24 H24C 0.9800
C25 H25A 0.9800
C25 H25B 0.9800
C25 H25C 0.9800
C26 C27 1.391(12)
C26 C34 1.404(12)
C26 N3 1.459(10)
C27 C31 1.396(12)
C27 C28 1.509(13)
C28 C29 1.503(12)
C28 C30 1.535(14)
C28 H28 1.0000
C29 H29A 0.9800
C29 H29B 0.9800
C29 H29C 0.9800
C30 H30A 0.9800
C30 H30B 0.9800
C30 H30C 0.9800
C31 C32 1.381(14)
C31 H31 0.9500
C32 C33 1.382(14)
C32 H32 0.9500
C33 C34 1.400(11)
C33 H33 0.9500
C34 C35 1.515(13)
C35 C36 1.503(14)
C35 C37 1.537(15)
C35 H35 1.0000
C36 H36A 0.9800
C36 H36B 0.9800
C36 H36C 0.9800
C37 H37A 0.9800
C37 H37B 0.9800
C37 H37C 0.9800
C38 N3 1.333(9)
C38 N4 1.336(10)
C38 H38 0.9500
C39 C47 1.402(12)
C39 C40 1.407(12)
C39 N4 1.448(9)
C40 C44 1.398(10)
C40 C41 1.529(12)
C41 C43 1.481(14)
C41 C42 1.523(14)
C41 H41 1.0000
C42 H42A 0.9800
C42 H42B 0.9800
C42 H42C 0.9800
C43 H43A 0.9800
C43 H43B 0.9800
C43 H43C 0.9800
C44 C45 1.386(13)
C44 H44 0.9500
C45 C46 1.363(13)
C45 H45 0.9500
C46 C47 1.385(11)
C46 H46 0.9500
C47 C48 1.520(13)
C48 C49 1.527(14)
C48 C50 1.551(13)
C48 H48 1.0000
C49 H49A 0.9800
C49 H49B 0.9800
C49 H49C 0.9800
C50 H50A 0.9800
C50 H50B 0.9800
C50 H50C 0.9800
C51 C52 1.501(11)
C51 Mo1 1.907(8)
C51 Mo2 1.930(8)
C52 H52A 0.9800
C52 H52B 0.9800
C52 H52C 0.9800
C53 O1 1.269(11)
C53 O2 1.318(11)
C53 C54 1.477(11)
C53 Mo2 2.550(8)
C54 H54A 0.9800
C54 H54B 0.9800
C54 H54C 0.9800
N1 Mo1 2.123(7)
N2 Mo2 2.115(7)
N3 Mo2 2.123(7)
N4 Mo1 2.139(7)
O1 Mo2 2.213(5)
O2 Mo2 2.144(5)
Cl1 Mo1 2.367(2)
Cl2 Mo2 2.456(2)
Cl2 Mo1 2.478(2)
Mo1 Mo2 2.4486(9)
